data_4032298
loop_
_publ_author_name
'Wang, Chenxi'
'Cai, Juewang'
'Zhang, Min'
'Zhao, Xiaoming'

_publ_section_title
;
 Ag-Assisted Fluorination of Unprotected 4,6-Disubstituted
 2-Aminopyrimidines with Selectfluor.
;
_journal_issue 2
_journal_name_full 'The Journal of organic chemistry'
_journal_page_first 1260
_journal_page_last 1265
_journal_paper_doi 10.1021/acs.joc.6b02624
_journal_volume 82
_journal_year 2017
_chemical_formula_sum 'C88 H82 Ag4 Cl2 N8 O10 P4'
_chemical_formula_weight 2037.87
_space_group_crystal_system monoclinic
_space_group_IT_number 14
_space_group_name_Hall '-P 2yn'
_space_group_name_H-M_alt 'P 1 21/n 1'
_symmetry_space_group_name_Hall '-P 2yn'
_symmetry_space_group_name_H-M 'P 1 21/n 1'
_atom_sites_solution_hydrogens mixed
_audit_creation_method SHELXL-2016/6
_cell_angle_alpha 90
_cell_angle_beta 95.359(2)
_cell_angle_gamma 90
_cell_formula_units_Z 2
_cell_length_a 11.0652(6)
_cell_length_b 20.5129(10)
_cell_length_c 18.3751(9)
_cell_measurement_reflns_used 9521
_cell_measurement_temperature 150(2)
_cell_measurement_theta_max 27.50
_cell_measurement_theta_min 2.93
_cell_volume 4152.5(4)
_computing_cell_refinement 'Bruker SAINT'
_computing_data_collection 'Bruker APEX3'
_computing_data_reduction 'Bruker SAINT'
_computing_molecular_graphics 'Bruker SHELXTL'
_computing_publication_material 'Bruker SHELXTL'
_computing_structure_refinement 'SHELXL-2016/6 (Sheldrick, 2016)'
_computing_structure_solution 'SHELXS-97 (Sheldrick 2008)'
_diffrn_ambient_temperature 150(2)
_diffrn_measured_fraction_theta_full 0.999
_diffrn_measured_fraction_theta_max 0.995
_diffrn_measurement_device_type 'Bruker APEX-III CMOS'
_diffrn_measurement_method '\f and \w scans'
_diffrn_radiation_type MoK\a
_diffrn_radiation_wavelength 0.71073
_diffrn_reflns_av_R_equivalents 0.0255
_diffrn_reflns_av_unetI/netI 0.0176
_diffrn_reflns_Laue_measured_fraction_full 0.999
_diffrn_reflns_Laue_measured_fraction_max 0.995
_diffrn_reflns_limit_h_max 14
_diffrn_reflns_limit_h_min -14
_diffrn_reflns_limit_k_max 26
_diffrn_reflns_limit_k_min -26
_diffrn_reflns_limit_l_max 23
_diffrn_reflns_limit_l_min -23
_diffrn_reflns_number 81592
_diffrn_reflns_point_group_measured_fraction_full 0.999
_diffrn_reflns_point_group_measured_fraction_max 0.995
_diffrn_reflns_theta_full 25.242
_diffrn_reflns_theta_max 27.542
_diffrn_reflns_theta_min 2.867
_exptl_absorpt_coefficient_mu 1.136
_exptl_absorpt_correction_T_max 0.7456
_exptl_absorpt_correction_T_min 0.6802
_exptl_absorpt_correction_type multi-scan
_exptl_absorpt_process_details 'SADABS 2014/5'
_exptl_crystal_colour colourless
_exptl_crystal_density_diffrn 1.630
_exptl_crystal_description block
_exptl_crystal_F_000 2056
_exptl_crystal_size_max 0.280
_exptl_crystal_size_mid 0.150
_exptl_crystal_size_min 0.150
_exptl_transmission_factor_max 0.7456
_exptl_transmission_factor_min 0.6802
_refine_diff_density_max 0.359
_refine_diff_density_min -0.481
_refine_diff_density_rms 0.079
_refine_ls_extinction_method none
_refine_ls_goodness_of_fit_ref 1.116
_refine_ls_hydrogen_treatment mixed
_refine_ls_matrix_type full
_refine_ls_number_parameters 572
_refine_ls_number_reflns 9546
_refine_ls_number_restraints 15
_refine_ls_restrained_S_all 1.125
_refine_ls_R_factor_all 0.0314
_refine_ls_R_factor_gt 0.0243
_refine_ls_shift/su_max 0.002
_refine_ls_shift/su_mean 0.000
_refine_ls_structure_factor_coef Fsqd
_refine_ls_weighting_details 'w=1/[\s^2^(Fo^2^)+(0.0213P)^2^+3.1696P] where P=(Fo^2^+2Fc^2^)/3'
_refine_ls_weighting_scheme calc
_refine_ls_wR_factor_gt 0.0522
_refine_ls_wR_factor_ref 0.0547
_reflns_Friedel_coverage 0.000
_reflns_number_gt 8427
_reflns_number_total 9546
_reflns_threshold_expression 'I > 2\s(I)'
_cod_data_source_file jo6b02624_si_003.cif
_cod_data_source_block mo_161202b
_cod_database_code 4032298
_shelx_shelxl_version_number 2016/6
_shelx_space_group_comment
; 
The symmetry employed for this shelxl refinement is uniquely defined 
by the following loop, which should always be used as a source of 
symmetry information in preference to the above space-group names. 
They are only intended as comments. 
;
_shelx_estimated_absorpt_t_min 0.742
_shelx_estimated_absorpt_t_max 0.848

loop_
_space_group_symop_operation_xyz
'x, y, z'
'-x+1/2, y+1/2, -z+1/2'
'-x, -y, -z'
'x-1/2, -y-1/2, z-1/2'

loop_
_atom_site_label
_atom_site_type_symbol
_atom_site_fract_x
_atom_site_fract_y
_atom_site_fract_z
_atom_site_U_iso_or_equiv
_atom_site_adp_type
_atom_site_occupancy
_atom_site_site_symmetry_order
_atom_site_calc_flag
_atom_site_refinement_flags_posn
_atom_site_refinement_flags_adp
_atom_site_refinement_flags_occupancy
_atom_site_disorder_assembly
_atom_site_disorder_group
Ag1 Ag 0.52785(2) 0.58442(2) 0.39626(2) 0.01948(4) Uani 1 1 d . . . . .
Ag2 Ag 0.48362(2) 0.44520(2) 0.41004(2) 0.01935(4) Uani 1 1 d . . . . .
Cl1 Cl 0.70132(4) 0.75275(2) 0.42184(3) 0.02694(11) Uani 1 1 d . . . . .
P1 P 0.35630(4) 0.45212(2) 0.29813(2) 0.01566(9) Uani 1 1 d . . . . .
P2 P 0.37173(4) 0.60222(2) 0.30242(2) 0.01618(10) Uani 1 1 d . . . . .
O3 O 0.65456(16) 0.81620(8) 0.43699(10) 0.0443(4) Uani 1 1 d . . . . .
N1 N 0.66954(14) 0.44933(8) 0.46630(8) 0.0182(3) Uani 1 1 d . . . . .
N2 N 0.64778(15) 0.56027(8) 0.48842(8) 0.0186(3) Uani 1 1 d . . . . .
N3 N 0.82207(14) 0.50818(8) 0.54012(8) 0.0187(3) Uani 1 1 d . . . . .
N4 N -0.07048(18) 0.56041(10) 0.05678(11) 0.0392(5) Uani 1 1 d D . . . .
C1 C 0.71481(16) 0.50531(9) 0.49788(10) 0.0175(4) Uani 1 1 d . . . . .
C2 C 0.74185(17) 0.39625(9) 0.47083(10) 0.0192(4) Uani 1 1 d . . . . .
C3 C 0.69186(18) 0.33751(9) 0.43143(10) 0.0216(4) Uani 1 1 d . . . . .
C4 C 0.7533(2) 0.30989(11) 0.37634(11) 0.0287(5) Uani 1 1 d . . . . .
H4 H 0.830327 0.326405 0.366590 0.034 Uiso 1 1 calc R U . . .
C5 C 0.7017(2) 0.25796(12) 0.33545(13) 0.0377(5) Uani 1 1 d . . . . .
H5 H 0.742288 0.240292 0.296592 0.045 Uiso 1 1 calc R U . . .
C6 C 0.5920(2) 0.23216(11) 0.35124(13) 0.0376(6) Uani 1 1 d . . . . .
H6 H 0.558040 0.196176 0.323949 0.045 Uiso 1 1 calc R U . . .
C7 C 0.5313(2) 0.25875(11) 0.40702(13) 0.0342(5) Uani 1 1 d . . . . .
H7 H 0.456157 0.240695 0.418245 0.041 Uiso 1 1 calc R U . . .
C8 C 0.58018(19) 0.31149(10) 0.44613(11) 0.0263(4) Uani 1 1 d . . . . .
H8 H 0.537372 0.330243 0.483424 0.032 Uiso 1 1 calc R U . . .
C9 C 0.85541(17) 0.39715(10) 0.50936(10) 0.0216(4) Uani 1 1 d . . . . .
H9 H 0.907091 0.360098 0.510810 0.026 Uiso 1 1 calc R U . . .
C10 C 0.89120(17) 0.45471(9) 0.54611(10) 0.0187(4) Uani 1 1 d . . . . .
C11 C 1.00398(16) 0.45992(10) 0.59698(10) 0.0190(4) Uani 1 1 d . . . . .
C12 C 1.08566(17) 0.40805(10) 0.60730(11) 0.0232(4) Uani 1 1 d . . . . .
H12 H 1.072112 0.369266 0.579480 0.028 Uiso 1 1 calc R U . . .
C13 C 1.18649(18) 0.41287(10) 0.65796(12) 0.0270(4) Uani 1 1 d . . . . .
H13 H 1.240579 0.377008 0.665290 0.032 Uiso 1 1 calc R U . . .
C14 C 1.20884(18) 0.46957(11) 0.69790(12) 0.0285(5) Uani 1 1 d . . . . .
H14 H 1.278066 0.472761 0.732415 0.034 Uiso 1 1 calc R U . . .
C15 C 1.12901(19) 0.52179(11) 0.68701(12) 0.0294(5) Uani 1 1 d . . . . .
H15 H 1.144140 0.560941 0.713938 0.035 Uiso 1 1 calc R U . . .
C16 C 1.02777(18) 0.51699(10) 0.63722(11) 0.0246(4) Uani 1 1 d . . . . .
H16 H 0.973766 0.552927 0.630284 0.030 Uiso 1 1 calc R U . . .
C17 C 0.26735(18) 0.66658(9) 0.32370(10) 0.0188(4) Uani 1 1 d . . . . .
C18 C 0.3166(2) 0.72019(11) 0.36176(12) 0.0312(5) Uani 1 1 d . . . . .
H18 H 0.401493 0.722430 0.375225 0.037 Uiso 1 1 calc R U . . .
C19 C 0.2413(2) 0.77051(12) 0.38009(15) 0.0435(6) Uani 1 1 d . . . . .
H19 H 0.275465 0.807451 0.405532 0.052 Uiso 1 1 calc R U . . .
C20 C 0.1183(2) 0.76765(11) 0.36196(13) 0.0380(6) Uani 1 1 d . . . . .
H20 H 0.067549 0.802161 0.375345 0.046 Uiso 1 1 calc R U . . .
C21 C 0.0687(2) 0.71469(11) 0.32439(12) 0.0333(5) Uani 1 1 d . . . . .
H21 H -0.016418 0.712710 0.311765 0.040 Uiso 1 1 calc R U . . .
C22 C 0.14240(19) 0.66396(11) 0.30472(11) 0.0269(4) Uani 1 1 d . . . . .
H22 H 0.107722 0.627594 0.278427 0.032 Uiso 1 1 calc R U . . .
C23 C 0.41765(17) 0.62247(9) 0.21270(10) 0.0178(4) Uani 1 1 d . . . . .
C24 C 0.53995(18) 0.62660(10) 0.20221(11) 0.0263(4) Uani 1 1 d . . . . .
H24 H 0.599608 0.619905 0.242134 0.032 Uiso 1 1 calc R U . . .
C25 C 0.5751(2) 0.64054(12) 0.13328(13) 0.0388(6) Uani 1 1 d . . . . .
H25 H 0.658918 0.643192 0.126195 0.047 Uiso 1 1 calc R U . . .
C26 C 0.4892(2) 0.65055(11) 0.07510(12) 0.0369(6) Uani 1 1 d . . . . .
H26 H 0.513800 0.660066 0.028090 0.044 Uiso 1 1 calc R U . . .
C27 C 0.3677(2) 0.64675(10) 0.08515(11) 0.0312(5) Uani 1 1 d . . . . .
H27 H 0.308537 0.653539 0.044985 0.037 Uiso 1 1 calc R U . . .
C28 C 0.33132(19) 0.63302(10) 0.15382(10) 0.0240(4) Uani 1 1 d . . . . .
H28 H 0.247357 0.630819 0.160615 0.029 Uiso 1 1 calc R U . . .
C29 C 0.44226(17) 0.44241(9) 0.21902(10) 0.0188(4) Uani 1 1 d . . . . .
C30 C 0.40175(19) 0.46446(10) 0.14911(10) 0.0239(4) Uani 1 1 d . . . . .
H30 H 0.326500 0.486810 0.141016 0.029 Uiso 1 1 calc R U . . .
C31 C 0.4719(2) 0.45362(11) 0.09144(12) 0.0326(5) Uani 1 1 d . . . . .
H31 H 0.444459 0.468770 0.043886 0.039 Uiso 1 1 calc R U . . .
C32 C 0.5815(2) 0.42084(12) 0.10279(13) 0.0358(6) Uani 1 1 d . . . . .
H32 H 0.628977 0.413611 0.063035 0.043 Uiso 1 1 calc R U . . .
C33 C 0.6219(2) 0.39873(12) 0.17154(13) 0.0365(6) Uani 1 1 d . . . . .
H33 H 0.696721 0.375893 0.179121 0.044 Uiso 1 1 calc R U . . .
C34 C 0.55318(18) 0.40985(11) 0.22977(11) 0.0270(4) Uani 1 1 d . . . . .
H34 H 0.581889 0.395173 0.277299 0.032 Uiso 1 1 calc R U . . .
C35 C 0.23085(17) 0.39452(9) 0.28567(10) 0.0193(4) Uani 1 1 d . . . . .
C36 C 0.14320(19) 0.39812(10) 0.22614(11) 0.0273(4) Uani 1 1 d . . . . .
H36 H 0.149500 0.430383 0.189590 0.033 Uiso 1 1 calc R U . . .
C37 C 0.0466(2) 0.35453(11) 0.22027(13) 0.0348(5) Uani 1 1 d . . . . .
H37 H -0.012220 0.356551 0.179237 0.042 Uiso 1 1 calc R U . . .
C38 C 0.0360(2) 0.30837(11) 0.27383(14) 0.0377(6) Uani 1 1 d . . . . .
H38 H -0.030179 0.278688 0.269605 0.045 Uiso 1 1 calc R U . . .
C39 C 0.1207(2) 0.30514(11) 0.33324(15) 0.0396(6) Uani 1 1 d . . . . .
H39 H 0.112063 0.273769 0.370433 0.048 Uiso 1 1 calc R U . . .
C40 C 0.2193(2) 0.34760(10) 0.33928(12) 0.0282(5) Uani 1 1 d . . . . .
H40 H 0.278712 0.344540 0.379954 0.034 Uiso 1 1 calc R U . . .
C41 C 0.27524(16) 0.52997(9) 0.28603(10) 0.0164(4) Uani 1 1 d . . . . .
H41A H 0.210574 0.531200 0.319773 0.020 Uiso 1 1 calc R U . . .
H41B H 0.235512 0.532026 0.235521 0.020 Uiso 1 1 calc R U . . .
H2 H 0.687(2) 0.5912(12) 0.5050(13) 0.027(6) Uiso 1 1 d . . . . .
O1 O 0.7002(13) 0.7149(4) 0.4916(4) 0.060(3) Uani 0.420(18) 1 d . . P A 1
O2 O 0.6239(8) 0.7179(4) 0.3709(7) 0.057(4) Uani 0.420(18) 1 d . . P A 1
O4 O 0.8288(13) 0.7516(8) 0.4381(9) 0.071(4) Uani 0.420(18) 1 d . . P A 1
O5 O 0.1092(3) 0.53159(14) 0.11826(17) 0.0627(9) Uani 0.886(3) 1 d . . P B 1
C42 C 0.0487(3) 0.56511(15) 0.07330(18) 0.0472(8) Uani 0.886(3) 1 d D . P B 1
H42 H 0.090546 0.597204 0.048084 0.057 Uiso 0.886(3) 1 calc R U P B 1
C43 C -0.1307(3) 0.60136(17) 0.00057(17) 0.0537(9) Uani 0.886(3) 1 d D . P B 1
H43A H -0.190965 0.628708 0.021833 0.081 Uiso 0.886(3) 1 calc R U P B 1
H43B H -0.171348 0.573965 -0.037991 0.081 Uiso 0.886(3) 1 calc R U P B 1
H43C H -0.070706 0.629172 -0.020252 0.081 Uiso 0.886(3) 1 calc R U P B 1
C44 C -0.1401(3) 0.5134(2) 0.0936(3) 0.0792(13) Uani 0.886(3) 1 d D . P B 1
H44A H -0.205654 0.535746 0.115934 0.119 Uiso 0.886(3) 1 calc R U P B 1
H44B H -0.087141 0.491360 0.131609 0.119 Uiso 0.886(3) 1 calc R U P B 1
H44C H -0.174842 0.481222 0.058177 0.119 Uiso 0.886(3) 1 calc R U P B 1
O1' O 0.6485(7) 0.7046(2) 0.4590(6) 0.063(3) Uani 0.580(18) 1 d . . P A 2
O2' O 0.6753(10) 0.7422(5) 0.3427(3) 0.074(3) Uani 0.580(18) 1 d . . P A 2
O4' O 0.8225(9) 0.7554(6) 0.4142(8) 0.081(4) Uani 0.580(18) 1 d . . P A 2
O5' O 0.075(2) 0.5514(12) 0.1413(16) 0.0627(9) Uani 0.114(3) 1 d . . P B 2
C42' C -0.022(2) 0.5333(11) 0.1218(10) 0.0472(8) Uani 0.114(3) 1 d D . P B 2
H42' H -0.064596 0.502497 0.148425 0.057 Uiso 0.114(3) 1 calc R U P B 2
C43' C -0.008(2) 0.5969(12) 0.0058(11) 0.0537(9) Uani 0.114(3) 1 d D . P B 2
H43D H -0.045832 0.588623 -0.043767 0.081 Uiso 0.114(3) 1 calc R U P B 2
H43E H 0.076998 0.583617 0.009299 0.081 Uiso 0.114(3) 1 calc R U P B 2
H43F H -0.013770 0.643448 0.016940 0.081 Uiso 0.114(3) 1 calc R U P B 2
C44' C -0.1980(15) 0.5556(18) 0.0321(19) 0.0792(13) Uani 0.114(3) 1 d D . P B 2
H44D H -0.239923 0.531225 0.068134 0.119 Uiso 0.114(3) 1 calc R U P B 2
H44E H -0.207797 0.532944 -0.014974 0.119 Uiso 0.114(3) 1 calc R U P B 2
H44F H -0.232803 0.599476 0.026560 0.119 Uiso 0.114(3) 1 calc R U P B 2

loop_
_atom_site_aniso_label
_atom_site_aniso_U_11
_atom_site_aniso_U_22
_atom_site_aniso_U_33
_atom_site_aniso_U_23
_atom_site_aniso_U_13
_atom_site_aniso_U_12
Ag1 0.02130(8) 0.02010(8) 0.01617(7) 0.00177(5) -0.00282(5) 0.00300(6)
Ag2 0.02091(8) 0.02002(7) 0.01637(7) 0.00014(5) -0.00215(5) 0.00372(6)
Cl1 0.0257(2) 0.0217(2) 0.0328(3) -0.0037(2) -0.0007(2) 0.00091(19)
P1 0.0175(2) 0.0161(2) 0.0134(2) 0.00074(17) 0.00126(17) 0.00020(18)
P2 0.0183(2) 0.0157(2) 0.0141(2) 0.00132(17) -0.00082(18) 0.00115(18)
O3 0.0507(11) 0.0283(9) 0.0516(11) -0.0093(8) -0.0076(8) 0.0151(8)
N1 0.0190(8) 0.0211(8) 0.0147(7) 0.0008(6) 0.0018(6) 0.0043(6)
N2 0.0194(8) 0.0202(8) 0.0160(7) -0.0003(6) -0.0001(6) 0.0038(7)
N3 0.0178(8) 0.0229(8) 0.0153(7) 0.0010(6) 0.0017(6) 0.0026(6)
N4 0.0351(11) 0.0465(12) 0.0350(11) 0.0041(9) -0.0019(9) 0.0002(9)
C1 0.0176(9) 0.0222(9) 0.0133(8) 0.0017(7) 0.0047(7) 0.0027(7)
C2 0.0202(9) 0.0235(10) 0.0143(8) 0.0017(7) 0.0038(7) 0.0033(8)
C3 0.0233(10) 0.0209(10) 0.0195(9) 0.0024(8) -0.0031(8) 0.0060(8)
C4 0.0276(11) 0.0301(11) 0.0287(11) -0.0043(9) 0.0042(9) 0.0053(9)
C5 0.0486(15) 0.0339(13) 0.0305(12) -0.0093(10) 0.0035(10) 0.0090(11)
C6 0.0483(15) 0.0269(12) 0.0348(12) -0.0067(10) -0.0106(11) -0.0003(10)
C7 0.0336(12) 0.0271(11) 0.0408(13) 0.0026(10) -0.0023(10) -0.0029(9)
C8 0.0290(11) 0.0223(10) 0.0275(10) 0.0021(8) 0.0022(9) 0.0040(8)
C9 0.0214(10) 0.0228(10) 0.0206(9) 0.0003(8) 0.0021(8) 0.0062(8)
C10 0.0168(9) 0.0256(10) 0.0142(8) 0.0039(7) 0.0044(7) 0.0020(7)
C11 0.0159(9) 0.0256(10) 0.0158(9) 0.0031(7) 0.0035(7) 0.0015(7)
C12 0.0193(10) 0.0247(10) 0.0255(10) -0.0008(8) 0.0015(8) 0.0023(8)
C13 0.0192(10) 0.0286(11) 0.0326(11) 0.0016(9) -0.0001(8) 0.0070(8)
C14 0.0190(10) 0.0339(11) 0.0314(11) -0.0025(9) -0.0046(8) 0.0024(9)
C15 0.0269(11) 0.0288(11) 0.0315(11) -0.0053(9) -0.0026(9) 0.0019(9)
C16 0.0201(10) 0.0247(10) 0.0288(10) 0.0000(8) 0.0009(8) 0.0048(8)
C17 0.0264(10) 0.0176(9) 0.0128(8) 0.0032(7) 0.0036(7) 0.0034(8)
C18 0.0299(11) 0.0249(11) 0.0390(12) -0.0062(9) 0.0035(9) -0.0017(9)
C19 0.0539(16) 0.0235(12) 0.0538(16) -0.0145(11) 0.0084(13) 0.0015(11)
C20 0.0489(15) 0.0274(12) 0.0402(13) 0.0019(10) 0.0170(11) 0.0164(11)
C21 0.0313(12) 0.0368(13) 0.0323(12) 0.0055(10) 0.0053(9) 0.0131(10)
C22 0.0274(11) 0.0276(11) 0.0250(10) -0.0026(8) -0.0015(8) 0.0054(9)
C23 0.0222(9) 0.0137(9) 0.0179(9) -0.0005(7) 0.0038(7) -0.0008(7)
C24 0.0218(10) 0.0321(11) 0.0250(10) -0.0065(9) 0.0028(8) -0.0026(9)
C25 0.0337(13) 0.0474(15) 0.0385(13) -0.0136(11) 0.0197(11) -0.0122(11)
C26 0.0579(16) 0.0335(12) 0.0218(11) -0.0063(9) 0.0165(10) -0.0157(11)
C27 0.0494(14) 0.0261(11) 0.0178(10) 0.0003(8) 0.0022(9) -0.0064(10)
C28 0.0262(10) 0.0248(10) 0.0208(9) 0.0026(8) 0.0014(8) -0.0016(8)
C29 0.0194(9) 0.0176(9) 0.0197(9) -0.0050(7) 0.0029(7) -0.0043(7)
C30 0.0284(11) 0.0231(10) 0.0208(9) -0.0010(8) 0.0051(8) -0.0032(8)
C31 0.0450(14) 0.0338(12) 0.0207(10) -0.0030(9) 0.0118(9) -0.0129(10)
C32 0.0319(12) 0.0453(14) 0.0330(12) -0.0196(10) 0.0183(10) -0.0168(11)
C33 0.0219(11) 0.0458(14) 0.0428(13) -0.0216(11) 0.0080(10) -0.0012(10)
C34 0.0222(10) 0.0328(12) 0.0257(10) -0.0089(9) -0.0001(8) 0.0013(9)
C35 0.0206(9) 0.0166(9) 0.0214(9) -0.0025(7) 0.0060(7) 0.0004(7)
C36 0.0269(11) 0.0276(11) 0.0271(10) -0.0008(9) 0.0018(8) -0.0060(9)
C37 0.0255(11) 0.0345(12) 0.0441(13) -0.0113(10) 0.0019(10) -0.0073(9)
C38 0.0312(12) 0.0238(11) 0.0608(16) -0.0121(11) 0.0187(11) -0.0109(9)
C39 0.0489(15) 0.0194(11) 0.0539(15) 0.0052(10) 0.0225(12) -0.0047(10)
C40 0.0352(12) 0.0189(10) 0.0316(11) 0.0023(8) 0.0087(9) 0.0009(9)
C41 0.0163(9) 0.0170(9) 0.0158(8) 0.0012(7) 0.0018(7) 0.0009(7)
O1 0.113(7) 0.031(3) 0.037(3) 0.011(2) 0.013(4) -0.005(4)
O2 0.062(4) 0.033(3) 0.067(7) -0.019(4) -0.043(4) 0.009(3)
O4 0.028(5) 0.067(7) 0.112(8) -0.046(6) -0.019(5) 0.013(4)
O5 0.0513(18) 0.0510(18) 0.078(2) 0.0225(14) -0.0334(14) -0.0067(12)
C42 0.0459(17) 0.0382(16) 0.0544(18) 0.0132(14) -0.0114(14) -0.0129(13)
C43 0.0525(19) 0.063(2) 0.0434(17) 0.0051(15) -0.0091(14) 0.0135(16)
C44 0.050(2) 0.092(3) 0.098(3) 0.033(3) 0.019(2) -0.004(2)
O1' 0.073(4) 0.033(2) 0.090(6) 0.004(3) 0.048(4) -0.012(2)
O2' 0.129(6) 0.061(4) 0.029(2) -0.009(2) -0.013(3) 0.038(4)
O4' 0.038(5) 0.050(4) 0.162(10) 0.007(5) 0.051(5) -0.011(3)
O5' 0.0513(18) 0.0510(18) 0.078(2) 0.0225(14) -0.0334(14) -0.0067(12)
C42' 0.0459(17) 0.0382(16) 0.0544(18) 0.0132(14) -0.0114(14) -0.0129(13)
C43' 0.0525(19) 0.063(2) 0.0434(17) 0.0051(15) -0.0091(14) 0.0135(16)
C44' 0.050(2) 0.092(3) 0.098(3) 0.033(3) 0.019(2) -0.004(2)

loop_
_atom_type_symbol
_atom_type_description
_atom_type_scat_dispersion_real
_atom_type_scat_dispersion_imag
_atom_type_scat_source
C C 0.0033 0.0016 'International Tables Vol C Tables 4.2.6.8 and 6.1.1.4'
H H 0.0000 0.0000 'International Tables Vol C Tables 4.2.6.8 and 6.1.1.4'
N N 0.0061 0.0033 'International Tables Vol C Tables 4.2.6.8 and 6.1.1.4'
O O 0.0106 0.0060 'International Tables Vol C Tables 4.2.6.8 and 6.1.1.4'
Ag Ag -0.8971 1.1015 'International Tables Vol C Tables 4.2.6.8 and 6.1.1.4'
Cl Cl 0.1484 0.1585 'International Tables Vol C Tables 4.2.6.8 and 6.1.1.4'
P P 0.1023 0.0942 'International Tables Vol C Tables 4.2.6.8 and 6.1.1.4'

loop_
_geom_angle_atom_site_label_1
_geom_angle_atom_site_label_2
_geom_angle_atom_site_label_3
_geom_angle
_geom_angle_site_symmetry_1
_geom_angle_site_symmetry_3
N2 Ag1 P2 171.18(5) . .
N2 Ag1 Ag2 78.36(5) . .
P2 Ag1 Ag2 95.622(13) . .
N1 Ag2 P1 147.95(4) . .
N1 Ag2 N2 103.61(5) . 3_666
P1 Ag2 N2 108.15(4) . 3_666
N1 Ag2 Ag1 81.19(4) . .
P1 Ag2 Ag1 87.547(12) . .
N2 Ag2 Ag1 103.03(4) 3_666 .
O4' Cl1 O1' 123.5(7) . .
O2 Cl1 O4 131.8(8) . .
O4' Cl1 O3 111.1(5) . .
O1' Cl1 O3 112.4(2) . .
O2 Cl1 O3 112.5(2) . .
O4 Cl1 O3 110.2(7) . .
O4' Cl1 O2' 90.4(10) . .
O1' Cl1 O2' 109.5(3) . .
O3 Cl1 O2' 106.5(2) . .
O2 Cl1 O1 104.6(4) . .
O4 Cl1 O1 84.2(11) . .
O3 Cl1 O1 105.8(3) . .
C35 P1 C29 106.11(8) . .
C35 P1 C41 101.02(8) . .
C29 P1 C41 106.52(9) . .
C35 P1 Ag2 116.84(6) . .
C29 P1 Ag2 111.78(6) . .
C41 P1 Ag2 113.51(6) . .
C23 P2 C17 105.40(8) . .
C23 P2 C41 104.08(8) . .
C17 P2 C41 104.48(9) . .
C23 P2 Ag1 116.86(6) . .
C17 P2 Ag1 113.09(6) . .
C41 P2 Ag1 111.79(6) . .
C2 N1 C1 117.52(16) . .
C2 N1 Ag2 121.15(13) . .
C1 N1 Ag2 121.33(12) . .
C1 N2 Ag1 126.53(13) . .
C1 N2 Ag2 102.67(11) . 3_666
Ag1 N2 Ag2 104.25(6) . 3_666
C1 N2 H2 109.7(17) . .
Ag1 N2 H2 113.0(17) . .
Ag2 N2 H2 94.8(17) 3_666 .
C10 N3 C1 118.34(16) . .
C42' N4 C43' 127.5(14) . .
C42 N4 C44 120.3(3) . .
C42' N4 C44' 122.2(16) . .
C43' N4 C44' 110.3(16) . .
C42 N4 C43 120.2(2) . .
C44 N4 C43 119.5(3) . .
N2 C1 N3 118.51(17) . .
N2 C1 N1 118.24(16) . .
N3 C1 N1 123.22(16) . .
N1 C2 C9 121.72(18) . .
N1 C2 C3 115.65(16) . .
C9 C2 C3 122.63(17) . .
C4 C3 C8 119.12(19) . .
C4 C3 C2 119.99(18) . .
C8 C3 C2 120.79(18) . .
C3 C4 C5 120.0(2) . .
C3 C4 H4 120.0 . .
C5 C4 H4 120.0 . .
C6 C5 C4 120.2(2) . .
C6 C5 H5 119.9 . .
C4 C5 H5 119.9 . .
C5 C6 C7 120.0(2) . .
C5 C6 H6 120.0 . .
C7 C6 H6 120.0 . .
C8 C7 C6 119.9(2) . .
C8 C7 H7 120.0 . .
C6 C7 H7 120.0 . .
C7 C8 C3 120.7(2) . .
C7 C8 H8 119.7 . .
C3 C8 H8 119.7 . .
C2 C9 C10 117.44(17) . .
C2 C9 H9 121.3 . .
C10 C9 H9 121.3 . .
N3 C10 C9 121.28(17) . .
N3 C10 C11 115.58(17) . .
C9 C10 C11 123.06(17) . .
C16 C11 C12 118.61(17) . .
C16 C11 C10 119.82(17) . .
C12 C11 C10 121.54(18) . .
C13 C12 C11 120.39(19) . .
C13 C12 H12 119.8 . .
C11 C12 H12 119.8 . .
C14 C13 C12 120.51(19) . .
C14 C13 H13 119.7 . .
C12 C13 H13 119.7 . .
C13 C14 C15 119.39(19) . .
C13 C14 H14 120.3 . .
C15 C14 H14 120.3 . .
C16 C15 C14 120.3(2) . .
C16 C15 H15 119.8 . .
C14 C15 H15 119.8 . .
C15 C16 C11 120.75(18) . .
C15 C16 H16 119.6 . .
C11 C16 H16 119.6 . .
C18 C17 C22 119.34(19) . .
C18 C17 P2 117.13(15) . .
C22 C17 P2 123.52(15) . .
C17 C18 C19 119.7(2) . .
C17 C18 H18 120.1 . .
C19 C18 H18 120.1 . .
C20 C19 C18 120.9(2) . .
C20 C19 H19 119.5 . .
C18 C19 H19 119.5 . .
C19 C20 C21 119.7(2) . .
C19 C20 H20 120.1 . .
C21 C20 H20 120.1 . .
C20 C21 C22 120.4(2) . .
C20 C21 H21 119.8 . .
C22 C21 H21 119.8 . .
C21 C22 C17 119.8(2) . .
C21 C22 H22 120.1 . .
C17 C22 H22 120.1 . .
C24 C23 C28 119.35(18) . .
C24 C23 P2 119.93(15) . .
C28 C23 P2 120.72(15) . .
C23 C24 C25 120.0(2) . .
C23 C24 H24 120.0 . .
C25 C24 H24 120.0 . .
C26 C25 C24 120.4(2) . .
C26 C25 H25 119.8 . .
C24 C25 H25 119.8 . .
C27 C26 C25 120.0(2) . .
C27 C26 H26 120.0 . .
C25 C26 H26 120.0 . .
C26 C27 C28 120.2(2) . .
C26 C27 H27 119.9 . .
C28 C27 H27 119.9 . .
C27 C28 C23 120.1(2) . .
C27 C28 H28 119.9 . .
C23 C28 H28 119.9 . .
C34 C29 C30 119.22(18) . .
C34 C29 P1 117.23(15) . .
C30 C29 P1 123.53(15) . .
C31 C30 C29 119.8(2) . .
C31 C30 H30 120.1 . .
C29 C30 H30 120.1 . .
C32 C31 C30 120.4(2) . .
C32 C31 H31 119.8 . .
C30 C31 H31 119.8 . .
C33 C32 C31 120.1(2) . .
C33 C32 H32 119.9 . .
C31 C32 H32 119.9 . .
C32 C33 C34 119.9(2) . .
C32 C33 H33 120.0 . .
C34 C33 H33 120.0 . .
C33 C34 C29 120.5(2) . .
C33 C34 H34 119.7 . .
C29 C34 H34 119.7 . .
C40 C35 C36 119.28(19) . .
C40 C35 P1 118.61(15) . .
C36 C35 P1 122.03(15) . .
C37 C36 C35 120.0(2) . .
C37 C36 H36 120.0 . .
C35 C36 H36 120.0 . .
C38 C37 C36 120.2(2) . .
C38 C37 H37 119.9 . .
C36 C37 H37 119.9 . .
C39 C38 C37 120.2(2) . .
C39 C38 H38 119.9 . .
C37 C38 H38 119.9 . .
C38 C39 C40 120.3(2) . .
C38 C39 H39 119.8 . .
C40 C39 H39 119.8 . .
C35 C40 C39 119.9(2) . .
C35 C40 H40 120.0 . .
C39 C40 H40 120.0 . .
P1 C41 P2 114.37(10) . .
P1 C41 H41A 108.7 . .
P2 C41 H41A 108.7 . .
P1 C41 H41B 108.7 . .
P2 C41 H41B 108.7 . .
H41A C41 H41B 107.6 . .
O5 C42 N4 125.6(3) . .
O5 C42 H42 117.2 . .
N4 C42 H42 117.2 . .
N4 C43 H43A 109.5 . .
N4 C43 H43B 109.5 . .
H43A C43 H43B 109.5 . .
N4 C43 H43C 109.5 . .
H43A C43 H43C 109.5 . .
H43B C43 H43C 109.5 . .
N4 C44 H44A 109.5 . .
N4 C44 H44B 109.5 . .
H44A C44 H44B 109.5 . .
N4 C44 H44C 109.5 . .
H44A C44 H44C 109.5 . .
H44B C44 H44C 109.5 . .
O5' C42' N4 114(2) . .
O5' C42' H42' 122.9 . .
N4 C42' H42' 122.9 . .
N4 C43' H43D 109.5 . .
N4 C43' H43E 109.5 . .
H43D C43' H43E 109.5 . .
N4 C43' H43F 109.5 . .
H43D C43' H43F 109.5 . .
H43E C43' H43F 109.5 . .
N4 C44' H44D 109.5 . .
N4 C44' H44E 109.5 . .
H44D C44' H44E 109.5 . .
N4 C44' H44F 109.5 . .
H44D C44' H44F 109.5 . .
H44E C44' H44F 109.5 . .

loop_
_geom_bond_atom_site_label_1
_geom_bond_atom_site_label_2
_geom_bond_distance
_geom_bond_site_symmetry_2
Ag1 N2 2.1106(16) .
Ag1 P2 2.3526(5) .
Ag1 Ag2 2.9126(2) .
Ag2 N1 2.2161(15) .
Ag2 P1 2.3858(5) .
Ag2 N2 2.4728(16) 3_666
Cl1 O4' 1.362(10) .
Cl1 O1' 1.363(4) .
Cl1 O2 1.404(5) .
Cl1 O4 1.414(14) .
Cl1 O3 1.4374(16) .
Cl1 O2' 1.472(4) .
Cl1 O1 1.500(6) .
P1 C35 1.8211(19) .
P1 C29 1.8211(19) .
P1 C41 1.8347(18) .
P2 C23 1.8180(19) .
P2 C17 1.8205(19) .
P2 C41 1.8349(19) .
N1 C2 1.349(2) .
N1 C1 1.361(2) .
N2 C1 1.352(2) .
N2 H2 0.81(2) .
N3 C10 1.336(2) .
N3 C1 1.357(2) .
N4 C42 1.329(3) .
N4 C42' 1.380(13) .
N4 C43' 1.424(14) .
N4 C44 1.441(4) .
N4 C44' 1.444(15) .
N4 C43 1.445(3) .
C2 C9 1.384(3) .
C2 C3 1.486(3) .
C3 C4 1.391(3) .
C3 C8 1.396(3) .
C4 C5 1.394(3) .
C4 H4 0.9500 .
C5 C6 1.380(4) .
C5 H5 0.9500 .
C6 C7 1.389(3) .
C6 H6 0.9500 .
C7 C8 1.381(3) .
C7 H7 0.9500 .
C8 H8 0.9500 .
C9 C10 1.399(3) .
C9 H9 0.9500 .
C10 C11 1.492(3) .
C11 C16 1.396(3) .
C11 C12 1.397(3) .
C12 C13 1.388(3) .
C12 H12 0.9500 .
C13 C14 1.385(3) .
C13 H13 0.9500 .
C14 C15 1.391(3) .
C14 H14 0.9500 .
C15 C16 1.382(3) .
C15 H15 0.9500 .
C16 H16 0.9500 .
C17 C18 1.387(3) .
C17 C22 1.395(3) .
C18 C19 1.387(3) .
C18 H18 0.9500 .
C19 C20 1.373(4) .
C19 H19 0.9500 .
C20 C21 1.373(3) .
C20 H20 0.9500 .
C21 C22 1.390(3) .
C21 H21 0.9500 .
C22 H22 0.9500 .
C23 C24 1.387(3) .
C23 C28 1.392(3) .
C24 C25 1.389(3) .
C24 H24 0.9500 .
C25 C26 1.378(3) .
C25 H25 0.9500 .
C26 C27 1.376(3) .
C26 H26 0.9500 .
C27 C28 1.389(3) .
C27 H27 0.9500 .
C28 H28 0.9500 .
C29 C34 1.395(3) .
C29 C30 1.396(3) .
C30 C31 1.388(3) .
C30 H30 0.9500 .
C31 C32 1.386(4) .
C31 H31 0.9500 .
C32 C33 1.377(4) .
C32 H32 0.9500 .
C33 C34 1.388(3) .
C33 H33 0.9500 .
C34 H34 0.9500 .
C35 C40 1.391(3) .
C35 C36 1.394(3) .
C36 C37 1.390(3) .
C36 H36 0.9500 .
C37 C38 1.379(3) .
C37 H37 0.9500 .
C38 C39 1.373(4) .
C38 H38 0.9500 .
C39 C40 1.392(3) .
C39 H39 0.9500 .
C40 H40 0.9500 .
C41 H41A 0.9900 .
C41 H41B 0.9900 .
O5 C42 1.225(4) .
C42 H42 0.9500 .
C43 H43A 0.9800 .
C43 H43B 0.9800 .
C43 H43C 0.9800 .
C44 H44A 0.9800 .
C44 H44B 0.9800 .
C44 H44C 0.9800 .
O5' C42' 1.16(3) .
C42' H42' 0.9500 .
C43' H43D 0.9800 .
C43' H43E 0.9800 .
C43' H43F 0.9800 .
C44' H44D 0.9800 .
C44' H44E 0.9800 .
C44' H44F 0.9800 .

loop_
_geom_torsion_atom_site_label_1
_geom_torsion_atom_site_label_2
_geom_torsion_atom_site_label_3
_geom_torsion_atom_site_label_4
_geom_torsion
_geom_torsion_site_symmetry_1
Ag1 N2 C1 N3 150.61(13) .
Ag2 N2 C1 N3 -90.67(16) 3_666
Ag1 N2 C1 N1 -31.3(2) .
Ag2 N2 C1 N1 87.37(16) 3_666
C10 N3 C1 N2 -176.38(16) .
C10 N3 C1 N1 5.7(3) .
C2 N1 C1 N2 174.36(16) .
Ag2 N1 C1 N2 -6.0(2) .
C2 N1 C1 N3 -7.7(3) .
Ag2 N1 C1 N3 171.97(13) .
C1 N1 C2 C9 3.4(3) .
Ag2 N1 C2 C9 -176.24(14) .
C1 N1 C2 C3 -176.11(16) .
Ag2 N1 C2 C3 4.2(2) .
N1 C2 C3 C4 120.4(2) .
C9 C2 C3 C4 -59.2(3) .
N1 C2 C3 C8 -56.1(2) .
C9 C2 C3 C8 124.4(2) .
C8 C3 C4 C5 1.6(3) .
C2 C3 C4 C5 -174.92(19) .
C3 C4 C5 C6 -2.5(3) .
C4 C5 C6 C7 1.4(4) .
C5 C6 C7 C8 0.7(3) .
C6 C7 C8 C3 -1.6(3) .
C4 C3 C8 C7 0.4(3) .
C2 C3 C8 C7 176.92(18) .
N1 C2 C9 C10 2.4(3) .
C3 C2 C9 C10 -178.11(17) .
C1 N3 C10 C9 0.7(3) .
C1 N3 C10 C11 -176.31(15) .
C2 C9 C10 N3 -4.5(3) .
C2 C9 C10 C11 172.23(17) .
N3 C10 C11 C16 3.2(3) .
C9 C10 C11 C16 -173.70(18) .
N3 C10 C11 C12 -178.74(17) .
C9 C10 C11 C12 4.3(3) .
C16 C11 C12 C13 1.6(3) .
C10 C11 C12 C13 -176.41(18) .
C11 C12 C13 C14 -1.3(3) .
C12 C13 C14 C15 0.2(3) .
C13 C14 C15 C16 0.5(3) .
C14 C15 C16 C11 -0.1(3) .
C12 C11 C16 C15 -0.9(3) .
C10 C11 C16 C15 177.15(19) .
C23 P2 C17 C18 -91.67(16) .
C41 P2 C17 C18 158.95(15) .
Ag1 P2 C17 C18 37.15(17) .
C23 P2 C17 C22 89.28(18) .
C41 P2 C17 C22 -20.10(18) .
Ag1 P2 C17 C22 -141.89(15) .
C22 C17 C18 C19 -0.3(3) .
P2 C17 C18 C19 -179.43(19) .
C17 C18 C19 C20 0.9(4) .
C18 C19 C20 C21 -0.8(4) .
C19 C20 C21 C22 0.1(4) .
C20 C21 C22 C17 0.5(3) .
C18 C17 C22 C21 -0.3(3) .
P2 C17 C22 C21 178.69(16) .
C17 P2 C23 C24 126.73(16) .
C41 P2 C23 C24 -123.61(16) .
Ag1 P2 C23 C24 0.17(18) .
C17 P2 C23 C28 -54.22(17) .
C41 P2 C23 C28 55.44(17) .
Ag1 P2 C23 C28 179.23(13) .
C28 C23 C24 C25 -0.6(3) .
P2 C23 C24 C25 178.46(17) .
C23 C24 C25 C26 0.2(3) .
C24 C25 C26 C27 0.0(4) .
C25 C26 C27 C28 0.2(3) .
C26 C27 C28 C23 -0.6(3) .
C24 C23 C28 C27 0.8(3) .
P2 C23 C28 C27 -178.29(16) .
C35 P1 C29 C34 -105.64(16) .
C41 P1 C29 C34 147.30(15) .
Ag2 P1 C29 C34 22.79(17) .
C35 P1 C29 C30 73.00(18) .
C41 P1 C29 C30 -34.06(18) .
Ag2 P1 C29 C30 -158.57(14) .
C34 C29 C30 C31 0.2(3) .
P1 C29 C30 C31 -178.45(16) .
C29 C30 C31 C32 0.2(3) .
C30 C31 C32 C33 0.0(3) .
C31 C32 C33 C34 -0.6(3) .
C32 C33 C34 C29 1.0(3) .
C30 C29 C34 C33 -0.8(3) .
P1 C29 C34 C33 177.90(17) .
C29 P1 C35 C40 121.90(16) .
C41 P1 C35 C40 -127.14(16) .
Ag2 P1 C35 C40 -3.49(18) .
C29 P1 C35 C36 -61.33(18) .
C41 P1 C35 C36 49.63(18) .
Ag2 P1 C35 C36 173.28(14) .
C40 C35 C36 C37 -0.9(3) .
P1 C35 C36 C37 -177.68(16) .
C35 C36 C37 C38 1.1(3) .
C36 C37 C38 C39 0.0(3) .
C37 C38 C39 C40 -1.2(4) .
C36 C35 C40 C39 -0.3(3) .
P1 C35 C40 C39 176.54(17) .
C38 C39 C40 C35 1.4(3) .
C35 P1 C41 P2 175.11(10) .
C29 P1 C41 P2 -74.24(11) .
Ag2 P1 C41 P2 49.21(11) .
C23 P2 C41 P1 92.18(11) .
C17 P2 C41 P1 -157.48(9) .
Ag1 P2 C41 P1 -34.83(11) .
C44 N4 C42 O5 0.8(5) .
C43 N4 C42 O5 -177.7(3) .
C43' N4 C42' O5' 13(4) .
C44' N4 C42' O5' -166(3) .
